data_4505933
loop_
_publ_author_name
'Chen, Shui-Sheng'
'Chen, Zhi-Hao'
'Fan, Jian'
'Okamura, Taka-aki'
'Bai, Zheng-Shuai'
'Lv, Mei-Fang'
'Sun, Wei-Yin'

_publ_section_title
;
 Synthesis and Characterization of Metal Complexes with Mixed
 4-Imidazole-Containing Tripodal Ligand and Varied Dicarboxylic Acid
;
_journal_issue 5
_journal_name_full 'Crystal Growth &amp; Design'
_journal_page_first 2315
_journal_paper_doi 10.1021/cg2016275
_journal_volume 12
_journal_year 2012
_chemical_formula_moiety 'C25 H24 Co N6 O6'
_chemical_formula_sum 'C25 H24 Co N6 O6'
_chemical_formula_weight 563.40
_chemical_name_systematic
; 
 ? 
;
_space_group_IT_number 2
_symmetry_cell_setting triclinic
_symmetry_space_group_name_Hall '-P 1'
_symmetry_space_group_name_H-M 'P -1'
_atom_sites_solution_hydrogens geom
_atom_sites_solution_primary direct
_atom_sites_solution_secondary difmap
_audit_creation_method SHELXL-97
_cell_angle_alpha 74.271(2)
_cell_angle_beta 75.232(2)
_cell_angle_gamma 80.071(2)
_cell_formula_units_Z 2
_cell_length_a 8.6962(10)
_cell_length_b 9.3262(11)
_cell_length_c 15.8629(19)
_cell_measurement_reflns_used 3533
_cell_measurement_temperature 293(2)
_cell_measurement_theta_max 27.89
_cell_measurement_theta_min 2.28
_cell_volume 1190.0(2)
_computing_cell_refinement 'Bruker SMART'
_computing_data_collection 'Bruker SMART'
_computing_data_reduction 'Bruker SAINT'
_computing_molecular_graphics 'Bruker SHELXTL'
_computing_publication_material 'Bruker SHELXTL'
_computing_structure_refinement 'SHELXL-97 (Sheldrick, 1997)'
_computing_structure_solution 'SHELXS-97 (Sheldrick, 1990)'
_diffrn_ambient_temperature 293(2)
_diffrn_measured_fraction_theta_full 0.982
_diffrn_measured_fraction_theta_max 0.982
_diffrn_measurement_device_type 'Bruker Smart Apex CCD'
_diffrn_measurement_method 'phi and omega scans'
_diffrn_radiation_monochromator graphite
_diffrn_radiation_source 'fine-focus sealed tube'
_diffrn_radiation_type MoK\a
_diffrn_radiation_wavelength 0.71073
_diffrn_reflns_av_R_equivalents 0.0410
_diffrn_reflns_av_sigmaI/netI 0.0435
_diffrn_reflns_limit_h_max 10
_diffrn_reflns_limit_h_min -10
_diffrn_reflns_limit_k_max 11
_diffrn_reflns_limit_k_min -10
_diffrn_reflns_limit_l_max 17
_diffrn_reflns_limit_l_min -18
_diffrn_reflns_number 5980
_diffrn_reflns_theta_full 25.10
_diffrn_reflns_theta_max 25.10
_diffrn_reflns_theta_min 2.28
_exptl_absorpt_coefficient_mu 0.777
_exptl_absorpt_correction_T_max 0.9405
_exptl_absorpt_correction_T_min 0.8990
_exptl_absorpt_correction_type multi-scan
_exptl_absorpt_process_details 'SADABS; Bruker, 2000'
_exptl_crystal_colour purple
_exptl_crystal_density_diffrn 1.561
_exptl_crystal_density_method 'not measured'
_exptl_crystal_description block
_exptl_crystal_F_000 574
_exptl_crystal_size_max 0.14
_exptl_crystal_size_mid 0.12
_exptl_crystal_size_min 0.08
_refine_diff_density_max 0.672
_refine_diff_density_min -0.549
_refine_diff_density_rms 0.073
_refine_ls_extinction_method none
_refine_ls_goodness_of_fit_ref 1.089
_refine_ls_hydrogen_treatment constr
_refine_ls_matrix_type full
_refine_ls_number_parameters 340
_refine_ls_number_reflns 4153
_refine_ls_number_restraints 24
_refine_ls_restrained_S_all 1.126
_refine_ls_R_factor_all 0.0477
_refine_ls_R_factor_gt 0.0430
_refine_ls_shift/su_max 0.001
_refine_ls_shift/su_mean 0.000
_refine_ls_structure_factor_coef Fsqd
_refine_ls_weighting_details 'calc w=1/[\s^2^(Fo^2^)+(0.0785P)^2^+0.2146P] where P=(Fo^2^+2Fc^2^)/3'
_refine_ls_weighting_scheme calc
_refine_ls_wR_factor_gt 0.1256
_refine_ls_wR_factor_ref 0.1286
_reflns_number_gt 3636
_reflns_number_total 4153
_reflns_threshold_expression >2sigma(I)
_cod_data_source_file cg2016275_si_002.cif
_cod_data_source_block 5
_cod_depositor_comments
;
The following automatic conversions were performed:

'_symmetry_cell_setting' value 'Triclinic' changed to 'triclinic'
according to /home/saulius/struct/CIF-dictionaries/cif_core.dic
dictionary named 'cif_core.dic' version 2.4.1 from 2010-06-29.

Automatic conversion script
Id: cif_fix_values 1715 2011-07-08 13:25:40Z adriana 
;
_cod_original_sg_symbol_H-M 'P-1   '
_cod_database_code 4505933

loop_
_symmetry_equiv_pos_as_xyz
'x, y, z'
'-x, -y, -z'

loop_
_atom_site_label
_atom_site_type_symbol
_atom_site_fract_x
_atom_site_fract_y
_atom_site_fract_z
_atom_site_U_iso_or_equiv
_atom_site_adp_type
_atom_site_occupancy
_atom_site_symmetry_multiplicity
_atom_site_calc_flag
_atom_site_refinement_flags
Co1 Co -0.02401(4) 0.54464(4) 0.68600(2) 0.02761(16) Uani 1 1 d .
C1 C 0.7319(3) 0.0529(3) 0.46041(18) 0.0247(6) Uani 1 1 d .
C2 C 0.7379(3) 0.1195(3) 0.36953(18) 0.0264(6) Uani 1 1 d .
H2 H 0.8103 0.0782 0.3258 0.032 Uiso 1 1 calc R
C3 C 0.6346(3) 0.2487(3) 0.34438(18) 0.0265(6) Uani 1 1 d .
C4 C 0.5293(3) 0.3097(3) 0.41076(18) 0.0270(6) Uani 1 1 d .
H4 H 0.4624 0.3967 0.3943 0.032 Uiso 1 1 calc R
C5 C 0.5217(3) 0.2442(3) 0.50080(18) 0.0252(6) Uani 1 1 d .
C6 C 0.6227(3) 0.1156(3) 0.52533(18) 0.0258(6) Uani 1 1 d .
H6 H 0.6176 0.0706 0.5858 0.031 Uiso 1 1 calc R
C7 C 0.8371(3) -0.0825(3) 0.49038(17) 0.0248(6) Uani 1 1 d .
C8 C 0.8260(3) -0.1794(3) 0.57168(18) 0.0283(6) Uani 1 1 d .
H8 H 0.7427 -0.1738 0.6213 0.034 Uiso 1 1 calc R
C9 C 1.0428(3) -0.2541(3) 0.48817(19) 0.0284(6) Uani 1 1 d .
H9 H 1.1393 -0.3079 0.4677 0.034 Uiso 1 1 calc R
C10 C 0.6336(3) 0.3199(3) 0.24988(18) 0.0280(6) Uani 1 1 d .
C11 C 0.7526(4) 0.3231(3) 0.17537(19) 0.0345(7) Uani 1 1 d .
H11 H 0.8577 0.2795 0.1734 0.041 Uiso 1 1 calc R
C12 C 0.5355(4) 0.4449(4) 0.1378(2) 0.0453(8) Uani 1 1 d .
H12 H 0.4641 0.5006 0.1032 0.054 Uiso 1 1 calc R
C13 C 0.4056(3) 0.3127(3) 0.56702(17) 0.0253(6) Uani 1 1 d .
C14 C 0.2627(3) 0.3968(3) 0.56216(18) 0.0273(6) Uani 1 1 d .
H14 H 0.2191 0.4263 0.5115 0.033 Uiso 1 1 calc R
C15 C 0.2932(3) 0.3703(3) 0.69611(18) 0.0286(6) Uani 1 1 d .
H15 H 0.2765 0.3762 0.7554 0.034 Uiso 1 1 calc R
C16 C 0.1510(4) 0.1723(4) 0.9239(2) 0.0529(10) Uani 1 1 d U
C17 C 0.1828(5) 0.0733(4) 0.8695(3) 0.0572(10) Uani 1 1 d .
H17 H 0.0994 0.0473 0.8518 0.069 Uiso 1 1 calc R
C18 C 0.3356(5) 0.0132(4) 0.8415(3) 0.0578(11) Uani 1 1 d .
H18 H 0.3538 -0.0542 0.8053 0.069 Uiso 1 1 calc R
C19 C 0.4625(5) 0.0479(4) 0.8645(2) 0.0530(10) Uani 1 1 d U
C20 C 0.4325(5) 0.1489(5) 0.9175(3) 0.0600(10) Uani 1 1 d .
H20 H 0.5169 0.1761 0.9337 0.072 Uiso 1 1 calc R
C21 C 0.2775(4) 0.2106(3) 0.94691(18) 0.0601(11) Uani 1 1 d .
H21 H 0.2591 0.2787 0.9827 0.072 Uiso 1 1 calc R
C22 C 0.6289(4) -0.0285(3) 0.83804(18) 0.0726(13) Uani 1 1 d RU
H22A H 0.6190 -0.1233 0.8268 0.087 Uiso 1 1 calc R
H22B H 0.6784 -0.0513 0.8892 0.087 Uiso 1 1 calc R
C23 C 0.7418(4) 0.0543(3) 0.75760(19) 0.0333(7) Uani 1 1 d U
C24 C -0.0165(5) 0.2406(5) 0.9556(3) 0.0770(14) Uani 1 1 d U
H24A H -0.0238 0.2646 1.0123 0.092 Uiso 1 1 calc R
H24B H -0.0897 0.1667 0.9663 0.092 Uiso 1 1 calc R
C25 C -0.0696(4) 0.3811(4) 0.8904(2) 0.0472(9) Uani 1 1 d U
N1 N 0.1916(3) 0.4323(2) 0.64338(15) 0.0269(5) Uani 1 1 d .
N2 N 0.4228(3) 0.2982(3) 0.65309(15) 0.0285(5) Uani 1 1 d .
H2A H 0.5031 0.2510 0.6752 0.034 Uiso 1 1 calc R
N3 N 0.6892(3) 0.4026(3) 0.10377(16) 0.0404(6) Uani 1 1 d .
N4 N 0.4977(3) 0.3994(3) 0.22480(16) 0.0392(6) Uani 1 1 d .
H4A H 0.4062 0.4157 0.2595 0.047 Uiso 1 1 calc R
N5 N 0.9562(3) -0.2881(2) 0.57072(15) 0.0270(5) Uani 1 1 d .
N6 N 0.9758(3) -0.1334(2) 0.43756(15) 0.0264(5) Uani 1 1 d .
H6A H 1.0128 -0.0943 0.3818 0.032 Uiso 1 1 calc R
O1 O 0.8758(3) -0.0159(2) 0.73567(14) 0.0413(6) Uani 1 1 d .
O2 O 0.6985(3) 0.1834(2) 0.71721(14) 0.0374(5) Uani 1 1 d .
O3 O -0.0151(3) 0.3871(3) 0.80951(14) 0.0545(7) Uani 1 1 d .
O4 O -0.1641(3) 0.4806(3) 0.92227(14) 0.0527(7) Uani 1 1 d .
O1W O -0.1041(3) 0.6891(2) 0.76574(14) 0.0410(5) Uani 1 1 d .
O2W O -0.2264(2) 0.4647(2) 0.68397(15) 0.0378(5) Uani 1 1 d .

loop_
_atom_site_aniso_label
_atom_site_aniso_U_11
_atom_site_aniso_U_22
_atom_site_aniso_U_33
_atom_site_aniso_U_23
_atom_site_aniso_U_13
_atom_site_aniso_U_12
Co1 0.0280(3) 0.0251(2) 0.0223(2) -0.00420(16) -0.00023(16) 0.00618(16)
C1 0.0250(14) 0.0212(13) 0.0258(14) -0.0050(11) -0.0055(11) 0.0022(11)
C2 0.0280(15) 0.0268(14) 0.0211(13) -0.0072(11) -0.0020(11) 0.0032(11)
C3 0.0291(15) 0.0272(14) 0.0202(13) -0.0045(11) -0.0040(11) 0.0008(11)
C4 0.0257(14) 0.0242(14) 0.0258(14) -0.0040(11) -0.0039(11) 0.0058(11)
C5 0.0237(14) 0.0260(14) 0.0232(14) -0.0063(11) -0.0025(11) 0.0014(11)
C6 0.0284(15) 0.0271(14) 0.0184(13) -0.0038(11) -0.0033(11) 0.0012(11)
C7 0.0256(14) 0.0240(14) 0.0224(13) -0.0065(11) -0.0036(11) 0.0026(11)
C8 0.0275(15) 0.0288(15) 0.0235(14) -0.0051(11) -0.0018(11) 0.0027(11)
C9 0.0255(14) 0.0246(14) 0.0296(15) -0.0053(12) -0.0022(12) 0.0042(11)
C10 0.0302(15) 0.0276(14) 0.0225(14) -0.0057(11) -0.0039(11) 0.0038(11)
C11 0.0319(16) 0.0390(17) 0.0266(15) -0.0058(13) -0.0043(12) 0.0057(13)
C12 0.0409(19) 0.057(2) 0.0279(16) -0.0024(15) -0.0091(14) 0.0106(16)
C13 0.0281(14) 0.0233(13) 0.0205(13) -0.0050(11) -0.0025(11) 0.0030(11)
C14 0.0315(15) 0.0293(14) 0.0192(13) -0.0067(11) -0.0047(11) 0.0021(12)
C15 0.0308(15) 0.0296(15) 0.0208(14) -0.0056(11) -0.0026(11) 0.0039(12)
C16 0.048(2) 0.050(2) 0.0282(16) 0.0151(15) 0.0075(15) 0.0191(16)
C17 0.056(2) 0.045(2) 0.058(2) 0.0033(18) -0.0051(19) -0.0068(18)
C18 0.073(3) 0.0345(19) 0.052(2) -0.0103(16) 0.009(2) -0.0012(18)
C19 0.052(2) 0.0350(17) 0.0397(18) 0.0096(15) 0.0148(16) 0.0139(16)
C20 0.058(2) 0.061(2) 0.052(2) 0.0003(19) -0.0177(19) 0.0053(19)
C21 0.085(3) 0.049(2) 0.0301(18) -0.0067(16) -0.0060(19) 0.023(2)
C22 0.056(2) 0.056(2) 0.059(2) 0.0192(18) 0.0178(18) 0.0198(17)
C23 0.0381(16) 0.0318(15) 0.0250(14) -0.0037(12) -0.0057(12) 0.0025(13)
C24 0.057(2) 0.075(2) 0.0433(19) 0.0266(18) 0.0167(17) 0.0354(19)
C25 0.0361(17) 0.0511(19) 0.0286(16) 0.0102(14) 0.0058(13) 0.0126(15)
N1 0.0264(12) 0.0280(12) 0.0210(11) -0.0053(9) -0.0007(9) 0.0038(10)
N2 0.0292(13) 0.0297(12) 0.0212(11) -0.0035(10) -0.0052(10) 0.0065(10)
N3 0.0430(16) 0.0445(16) 0.0248(13) -0.0020(11) -0.0062(11) 0.0070(12)
N4 0.0307(14) 0.0496(16) 0.0255(13) -0.0035(12) -0.0016(10) 0.0114(12)
N5 0.0268(12) 0.0233(12) 0.0251(12) -0.0030(9) -0.0037(10) 0.0052(9)
N6 0.0267(12) 0.0239(12) 0.0214(11) -0.0025(9) 0.0011(9) 0.0022(9)
O1 0.0388(13) 0.0328(12) 0.0369(12) -0.0024(9) 0.0046(10) 0.0081(10)
O2 0.0373(12) 0.0282(11) 0.0399(12) 0.0017(9) -0.0105(10) 0.0019(9)
O3 0.0627(16) 0.0476(14) 0.0252(12) 0.0037(10) 0.0072(11) 0.0238(12)
O4 0.0568(15) 0.0550(15) 0.0235(11) 0.0003(10) 0.0029(10) 0.0210(12)
O1W 0.0585(14) 0.0335(11) 0.0246(11) -0.0069(9) -0.0022(10) 0.0019(10)
O2W 0.0319(11) 0.0310(11) 0.0435(13) -0.0039(9) -0.0028(9) -0.0007(9)

loop_
_atom_type_symbol
_atom_type_description
_atom_type_scat_dispersion_real
_atom_type_scat_dispersion_imag
_atom_type_scat_source
C C 0.0033 0.0016 'International Tables Vol C Tables 4.2.6.8 and 6.1.1.4'
H H 0.0000 0.0000 'International Tables Vol C Tables 4.2.6.8 and 6.1.1.4'
N N 0.0061 0.0033 'International Tables Vol C Tables 4.2.6.8 and 6.1.1.4'
O O 0.0106 0.0060 'International Tables Vol C Tables 4.2.6.8 and 6.1.1.4'
Co Co 0.3494 0.9721 'International Tables Vol C Tables 4.2.6.8 and 6.1.1.4'

loop_
_geom_angle_atom_site_label_1
_geom_angle_atom_site_label_2
_geom_angle_atom_site_label_3
_geom_angle
_geom_angle_site_symmetry_1
_geom_angle_site_symmetry_3
O1W Co1 N1 135.02(10) . .
O1W Co1 O2W 103.64(9) . .
N1 Co1 O2W 118.67(9) . .
O1W Co1 N5 92.49(9) . 1_465
N1 Co1 N5 100.86(9) . 1_465
O2W Co1 N5 91.01(9) . 1_465
O1W Co1 O3 82.88(9) . .
N1 Co1 O3 83.23(9) . .
O2W Co1 O3 89.09(10) . .
N5 Co1 O3 175.26(8) 1_465 .
C6 C1 C2 119.5(2) . .
C6 C1 C7 118.3(2) . .
C2 C1 C7 122.2(2) . .
C1 C2 C3 119.9(2) . .
C1 C2 H2 120.0 . .
C3 C2 H2 120.0 . .
C4 C3 C2 119.0(2) . .
C4 C3 C10 119.2(2) . .
C2 C3 C10 121.8(2) . .
C5 C4 C3 121.5(3) . .
C5 C4 H4 119.2 . .
C3 C4 H4 119.2 . .
C4 C5 C6 119.3(2) . .
C4 C5 C13 118.5(2) . .
C6 C5 C13 122.2(2) . .
C5 C6 C1 120.7(2) . .
C5 C6 H6 119.6 . .
C1 C6 H6 119.6 . .
C8 C7 N6 105.4(2) . .
C8 C7 C1 130.0(2) . .
N6 C7 C1 124.5(2) . .
C7 C8 N5 110.3(2) . .
C7 C8 H8 124.8 . .
N5 C8 H8 124.8 . .
N5 C9 N6 111.9(2) . .
N5 C9 H9 124.0 . .
N6 C9 H9 124.0 . .
C11 C10 N4 108.6(2) . .
C11 C10 C3 130.2(3) . .
N4 C10 C3 121.2(2) . .
C10 C11 N3 107.1(3) . .
C10 C11 H11 126.5 . .
N3 C11 H11 126.5 . .
N4 C12 N3 112.3(3) . .
N4 C12 H12 123.8 . .
N3 C12 H12 123.8 . .
C14 C13 N2 105.2(2) . .
C14 C13 C5 130.9(3) . .
N2 C13 C5 123.9(2) . .
C13 C14 N1 110.1(2) . .
C13 C14 H14 124.9 . .
N1 C14 H14 124.9 . .
N1 C15 N2 111.2(2) . .
N1 C15 H15 124.4 . .
N2 C15 H15 124.4 . .
C21 C16 C17 118.1(3) . .
C21 C16 C24 120.4(4) . .
C17 C16 C24 121.5(4) . .
C18 C17 C16 120.4(4) . .
C18 C17 H17 119.8 . .
C16 C17 H17 119.8 . .
C19 C18 C17 122.5(4) . .
C19 C18 H18 118.8 . .
C17 C18 H18 118.8 . .
C18 C19 C20 117.6(3) . .
C18 C19 C22 121.4(3) . .
C20 C19 C22 120.9(4) . .
C19 C20 C21 120.6(4) . .
C19 C20 H20 119.7 . .
C21 C20 H20 119.7 . .
C16 C21 C20 120.7(3) . .
C16 C21 H21 119.6 . .
C20 C21 H21 119.6 . .
C19 C22 C23 117.8(2) . .
C19 C22 H22A 107.9 . .
C23 C22 H22A 107.9 . .
C19 C22 H22B 107.9 . .
C23 C22 H22B 107.9 . .
H22A C22 H22B 107.2 . .
O2 C23 O1 124.3(3) . .
O2 C23 C22 120.1(3) . .
O1 C23 C22 115.6(3) . .
C16 C24 C25 114.1(3) . .
C16 C24 H24A 108.7 . .
C25 C24 H24A 108.7 . .
C16 C24 H24B 108.7 . .
C25 C24 H24B 108.7 . .
H24A C24 H24B 107.6 . .
O3 C25 O4 125.6(3) . .
O3 C25 C24 116.5(3) . .
O4 C25 C24 117.9(3) . .
C15 N1 C14 105.4(2) . .
C15 N1 Co1 123.01(18) . .
C14 N1 Co1 131.58(19) . .
C15 N2 C13 108.1(2) . .
C15 N2 H2A 125.9 . .
C13 N2 H2A 125.9 . .
C12 N3 C11 106.0(3) . .
C12 N4 C10 105.9(2) . .
C12 N4 H4A 127.0 . .
C10 N4 H4A 127.0 . .
C9 N5 C8 104.6(2) . .
C9 N5 Co1 135.27(19) . 1_645
C8 N5 Co1 120.13(17) . 1_645
C9 N6 C7 107.7(2) . .
C9 N6 H6A 126.1 . .
C7 N6 H6A 126.1 . .
C25 O3 Co1 137.3(2) . .

loop_
_geom_bond_atom_site_label_1
_geom_bond_atom_site_label_2
_geom_bond_distance
_geom_bond_site_symmetry_2
Co1 O1W 2.013(2) .
Co1 N1 2.033(2) .
Co1 O2W 2.037(2) .
Co1 N5 2.081(2) 1_465
Co1 O3 2.117(2) .
C1 C6 1.393(4) .
C1 C2 1.398(4) .
C1 C7 1.468(4) .
C2 C3 1.402(4) .
C2 H2 0.9300 .
C3 C4 1.387(4) .
C3 C10 1.467(4) .
C4 C5 1.382(4) .
C4 H4 0.9300 .
C5 C6 1.386(4) .
C5 C13 1.460(4) .
C6 H6 0.9300 .
C7 C8 1.350(4) .
C7 N6 1.373(3) .
C8 N5 1.383(3) .
C8 H8 0.9300 .
C9 N5 1.318(3) .
C9 N6 1.332(3) .
C9 H9 0.9300 .
C10 C11 1.355(4) .
C10 N4 1.372(4) .
C11 N3 1.366(4) .
C11 H11 0.9300 .
C12 N4 1.300(4) .
C12 N3 1.342(4) .
C12 H12 0.9300 .
C13 C14 1.358(4) .
C13 N2 1.379(4) .
C14 N1 1.380(3) .
C14 H14 0.9300 .
C15 N1 1.324(4) .
C15 N2 1.335(3) .
C15 H15 0.9300 .
C16 C21 1.372(5) .
C16 C17 1.376(6) .
C16 C24 1.503(5) .
C17 C18 1.362(5) .
C17 H17 0.9300 .
C18 C19 1.360(6) .
C18 H18 0.9300 .
C19 C20 1.376(6) .
C19 C22 1.508(4) .
C20 C21 1.386(5) .
C20 H20 0.9300 .
C21 H21 0.9300 .
C22 C23 1.509(4) .
C22 H22A 0.9700 .
C22 H22B 0.9700 .
C23 O2 1.245(3) .
C23 O1 1.249(4) .
C24 C25 1.516(5) .
C24 H24A 0.9700 .
C24 H24B 0.9700 .
C25 O3 1.239(4) .
C25 O4 1.253(4) .
N2 H2A 0.8600 .
N4 H4A 0.8600 .
N5 Co1 2.081(2) 1_645
N6 H6A 0.8600 .

loop_
_geom_torsion_atom_site_label_1
_geom_torsion_atom_site_label_2
_geom_torsion_atom_site_label_3
_geom_torsion_atom_site_label_4
_geom_torsion
_geom_torsion_site_symmetry_1
_geom_torsion_site_symmetry_4
C6 C1 C2 C3 0.1(4) . .
C7 C1 C2 C3 179.9(2) . .
C1 C2 C3 C4 1.0(4) . .
C1 C2 C3 C10 -178.3(3) . .
C2 C3 C4 C5 -1.5(4) . .
C10 C3 C4 C5 177.8(3) . .
C3 C4 C5 C6 0.7(4) . .
C3 C4 C5 C13 -178.7(3) . .
C4 C5 C6 C1 0.5(4) . .
C13 C5 C6 C1 179.9(3) . .
C2 C1 C6 C5 -0.9(4) . .
C7 C1 C6 C5 179.3(2) . .
C6 C1 C7 C8 16.0(4) . .
C2 C1 C7 C8 -163.7(3) . .
C6 C1 C7 N6 -161.8(3) . .
C2 C1 C7 N6 18.4(4) . .
N6 C7 C8 N5 0.9(3) . .
C1 C7 C8 N5 -177.3(3) . .
C4 C3 C10 C11 152.0(3) . .
C2 C3 C10 C11 -28.7(5) . .
C4 C3 C10 N4 -27.8(4) . .
C2 C3 C10 N4 151.5(3) . .
N4 C10 C11 N3 -1.1(3) . .
C3 C10 C11 N3 179.1(3) . .
C4 C5 C13 C14 27.4(5) . .
C6 C5 C13 C14 -152.0(3) . .
C4 C5 C13 N2 -154.4(3) . .
C6 C5 C13 N2 26.2(4) . .
N2 C13 C14 N1 -0.8(3) . .
C5 C13 C14 N1 177.6(3) . .
C21 C16 C17 C18 1.4(5) . .
C24 C16 C17 C18 179.9(3) . .
C16 C17 C18 C19 -0.6(6) . .
C17 C18 C19 C20 -0.6(5) . .
C17 C18 C19 C22 175.6(3) . .
C18 C19 C20 C21 0.9(5) . .
C22 C19 C20 C21 -175.3(3) . .
C17 C16 C21 C20 -1.1(5) . .
C24 C16 C21 C20 -179.6(3) . .
C19 C20 C21 C16 0.0(5) . .
C18 C19 C22 C23 100.0(4) . .
C20 C19 C22 C23 -84.0(4) . .
C19 C22 C23 O2 2.4(5) . .
C19 C22 C23 O1 -176.9(3) . .
C21 C16 C24 C25 92.5(5) . .
C17 C16 C24 C25 -85.9(5) . .
C16 C24 C25 O3 32.8(6) . .
C16 C24 C25 O4 -147.3(4) . .
N2 C15 N1 C14 -0.2(3) . .
N2 C15 N1 Co1 177.46(18) . .
C13 C14 N1 C15 0.6(3) . .
C13 C14 N1 Co1 -176.75(19) . .
O1W Co1 N1 C15 40.1(3) . .
O2W Co1 N1 C15 -118.0(2) . .
N5 Co1 N1 C15 144.8(2) 1_465 .
O3 Co1 N1 C15 -32.8(2) . .
O1W Co1 N1 C14 -143.0(2) . .
O2W Co1 N1 C14 58.9(3) . .
N5 Co1 N1 C14 -38.3(3) 1_465 .
O3 Co1 N1 C14 144.2(3) . .
N1 C15 N2 C13 -0.3(3) . .
C14 C13 N2 C15 0.7(3) . .
C5 C13 N2 C15 -177.9(3) . .
N4 C12 N3 C11 0.4(4) . .
C10 C11 N3 C12 0.5(4) . .
N3 C12 N4 C10 -1.0(4) . .
C11 C10 N4 C12 1.3(4) . .
C3 C10 N4 C12 -178.9(3) . .
N6 C9 N5 C8 -0.5(3) . .
N6 C9 N5 Co1 179.20(19) . 1_645
C7 C8 N5 C9 -0.2(3) . .
C7 C8 N5 Co1 179.98(19) . 1_645
N5 C9 N6 C7 1.1(3) . .
C8 C7 N6 C9 -1.2(3) . .
C1 C7 N6 C9 177.1(2) . .
O4 C25 O3 Co1 4.4(7) . .
C24 C25 O3 Co1 -175.7(3) . .
O1W Co1 O3 C25 15.6(4) . .
N1 Co1 O3 C25 152.8(4) . .
O2W Co1 O3 C25 -88.2(4) . .
N5 Co1 O3 C25 3.1(15) 1_465 .
